data_7248470
loop_
_publ_author_name
'Paska, Bart\/lomiej'
'Cichowicz, Grzegorz'
'Rzepi\'nski, Patryk'
'Cyra\'nski, Micha\/l Ksawery'
'Dobrzycki, \/Lukasz'
'Boese, Roland'

_publ_section_title
;
 Structural chemistry of decalins and perfluorodecalins
;
_journal_issue 19
_journal_name_full CrystEngComm
_journal_page_first 2474
_journal_page_last 2490
_journal_paper_doi 10.1039/D3CE01117H
_journal_volume 26
_journal_year 2024
_chemical_formula_sum 'C10 H18'
_chemical_formula_weight 138.24
_chemical_melting_point 229
_chemical_name_systematic 'cis-Decalin (LT form refined in monoclinic SG)'
_space_group_crystal_system monoclinic
_space_group_IT_number 15
_space_group_name_Hall '-I 2ya'
_space_group_name_H-M_alt 'I 1 2/a 1'
_atom_sites_solution_hydrogens geom
_audit_update_record
;
2023-11-05 deposited with the CCDC.	2024-02-20 downloaded from the CCDC.
;
_cell_angle_alpha 90
_cell_angle_beta 101.343(3)
_cell_angle_gamma 90
_cell_formula_units_Z 8
_cell_length_a 11.9553(11)
_cell_length_b 8.2563(8)
_cell_length_c 17.8738(18)
_cell_measurement_reflns_used 5727
_cell_measurement_temperature 130.(2)
_cell_measurement_theta_max 25.3559
_cell_measurement_theta_min 2.7272
_cell_volume 1729.8(3)
_computing_cell_refinement 'SAINT V8.34A (Bruker AXS Inc., 2013)'
_computing_data_collection 'APEX2 V2014 (Bruker AXS Inc., 2014)'
_computing_data_reduction 'SAINT V8.34A (Bruker AXS Inc., 2013)'
_computing_publication_material 'APEX2 V2014 (Bruker AXS Inc., 2014)'
_computing_structure_refinement 'SHELXL-2014/7 (Sheldrick, 2014)'
_computing_structure_solution 'SHELXS-2014 (Sheldrick, 2014)'
_diffrn_ambient_temperature 130.(2)
_diffrn_detector_area_resol_mean 10.4167
_diffrn_measured_fraction_theta_full 0.983
_diffrn_measured_fraction_theta_max 0.983
_diffrn_measurement_device_type 'Bruker D8 VENTURE'
_diffrn_measurement_method '\p scans'
_diffrn_radiation_monochromator TRIUMPH
_diffrn_radiation_type MoK\a
_diffrn_radiation_wavelength 0.71073
_diffrn_reflns_av_R_equivalents 0.0441
_diffrn_reflns_av_unetI/netI 0.0164
_diffrn_reflns_limit_h_max 14
_diffrn_reflns_limit_h_min -14
_diffrn_reflns_limit_k_max 9
_diffrn_reflns_limit_k_min -9
_diffrn_reflns_limit_l_max 21
_diffrn_reflns_limit_l_min -21
_diffrn_reflns_number 10030
_diffrn_reflns_theta_full 25.05
_diffrn_reflns_theta_max 25.05
_diffrn_reflns_theta_min 2.32
_diffrn_source 'fine focus sealed tube'
_exptl_absorpt_coefficient_mu 0.058
_exptl_absorpt_correction_T_max 0.98
_exptl_absorpt_correction_T_min 0.88
_exptl_absorpt_correction_type multi-scan
_exptl_absorpt_process_details 'SADABS V2014/5 (Bruker AXS Inc.)'
_exptl_crystal_colour colourless
_exptl_crystal_density_diffrn 1.062
_exptl_crystal_density_method 'not measured'
_exptl_crystal_description cylindrical
_exptl_crystal_F_000 624
_exptl_crystal_recrystallization_method 'From the Melt'
_exptl_crystal_size_max 0.600
_exptl_crystal_size_mid 0.400
_exptl_crystal_size_min 0.400
_refine_diff_density_max 0.216
_refine_diff_density_min -0.166
_refine_ls_extinction_method none
_refine_ls_goodness_of_fit_ref 1.168
_refine_ls_hydrogen_treatment constr
_refine_ls_matrix_type full
_refine_ls_number_parameters 91
_refine_ls_number_reflns 1511
_refine_ls_number_restraints 0
_refine_ls_restrained_S_all 1.168
_refine_ls_R_factor_all 0.0688
_refine_ls_R_factor_gt 0.0643
_refine_ls_shift/su_max 0.000
_refine_ls_shift/su_mean 0.000
_refine_ls_structure_factor_coef Fsqd
_refine_ls_weighting_details 'w=1/[\s^2^(Fo^2^)+(0.0222P)^2^+3.4388P] where P=(Fo^2^+2Fc^2^)/3'
_refine_ls_weighting_scheme calc
_refine_ls_wR_factor_gt 0.1311
_refine_ls_wR_factor_ref 0.1339
_reflns_number_gt 1393
_reflns_number_total 1511
_reflns_threshold_expression 'I > 2\s(I)'
_cod_data_source_file d3ce01117h2.cif
_cod_data_source_block c_Dec_k180K_130K_hu_mI
_cod_depositor_comments 'Adding full bibliography for 7248441--7248493.cif.'
_cod_database_code 7248470

loop_
_space_group_symop_operation_xyz
'x, y, z'
'-x+1/2, y, -z'
'x+1/2, y+1/2, z+1/2'
'-x+1, y+1/2, -z+1/2'
'-x, -y, -z'
'x-1/2, -y, z'
'-x+1/2, -y+1/2, -z+1/2'
'x, -y+1/2, z+1/2'

loop_
_atom_site_type_symbol
_atom_site_label
_atom_site_fract_x
_atom_site_fract_y
_atom_site_fract_z
_atom_site_U_iso_or_equiv
_atom_site_adp_type
_atom_site_calc_flag
_atom_site_refinement_flags_adp
_atom_site_refinement_flags_occupancy
_atom_site_refinement_flags_posn
_atom_site_occupancy
_atom_site_disorder_assembly
_atom_site_disorder_group
C C1 0.65557(16) 0.3637(3) 0.57852(11) 0.0245(5) Uani d . . . 1 . .
H H1 0.6446 0.3464 0.5222 0.029 Uiso calc U . R 1 . .
C C2 0.73345(18) 0.2278(3) 0.61712(13) 0.0361(6) Uani d . . . 1 . .
H H2A 0.8072 0.2327 0.6 0.043 Uiso calc U . R 1 . .
H H2B 0.7488 0.2441 0.6731 0.043 Uiso calc U . R 1 . .
C C3 0.6799(2) 0.0619(3) 0.59841(15) 0.0464(7) Uani d . . . 1 . .
H H3A 0.7308 -0.0223 0.6261 0.056 Uiso calc U . R 1 . .
H H3B 0.6715 0.0411 0.543 0.056 Uiso calc U . R 1 . .
C C4 0.5631(2) 0.0509(3) 0.62061(15) 0.0428(6) Uani d . . . 1 . .
H H4A 0.528 -0.0552 0.6045 0.051 Uiso calc U . R 1 . .
H H4B 0.5723 0.0588 0.6768 0.051 Uiso calc U . R 1 . .
C C5 0.48577(19) 0.1854(3) 0.58342(13) 0.0355(5) Uani d . . . 1 . .
H H5A 0.4129 0.1799 0.6017 0.043 Uiso calc U . R 1 . .
H H5B 0.4686 0.1678 0.5275 0.043 Uiso calc U . R 1 . .
C C6 0.53690(16) 0.3541(2) 0.59980(11) 0.0238(5) Uani d . . . 1 . .
H H6 0.4862 0.4312 0.5656 0.029 Uiso calc U . R 1 . .
C C7 0.54015(16) 0.4095(3) 0.68183(11) 0.0272(5) Uani d . . . 1 . .
H H7A 0.4618 0.4082 0.6922 0.033 Uiso calc U . R 1 . .
H H7B 0.587 0.3328 0.7175 0.033 Uiso calc U . R 1 . .
C C8 0.58977(19) 0.5795(3) 0.69589(13) 0.0375(6) Uani d . . . 1 . .
H H8A 0.5939 0.6095 0.75 0.045 Uiso calc U . R 1 . .
H H8B 0.5391 0.6581 0.6638 0.045 Uiso calc U . R 1 . .
C C9 0.70897(19) 0.5876(3) 0.67707(13) 0.0399(6) Uani d . . . 1 . .
H H9A 0.7379 0.7001 0.6836 0.048 Uiso calc U . R 1 . .
H H9B 0.7615 0.5175 0.7128 0.048 Uiso calc U . R 1 . .
C C10 0.70675(18) 0.5325(3) 0.59524(12) 0.0324(5) Uani d . . . 1 . .
H H10A 0.7856 0.5325 0.5858 0.039 Uiso calc U . R 1 . .
H H10B 0.6618 0.611 0.5596 0.039 Uiso calc U . R 1 . .

loop_
_atom_site_aniso_label
_atom_site_aniso_U_11
_atom_site_aniso_U_22
_atom_site_aniso_U_33
_atom_site_aniso_U_12
_atom_site_aniso_U_13
_atom_site_aniso_U_23
C1 0.0244(10) 0.0312(11) 0.0187(10) -0.0015(9) 0.0060(8) -0.0005(8)
C2 0.0262(11) 0.0541(15) 0.0302(12) 0.0113(10) 0.0111(9) 0.0048(10)
C3 0.0559(16) 0.0352(14) 0.0546(16) 0.0133(12) 0.0264(13) 0.0058(12)
C4 0.0567(15) 0.0272(12) 0.0507(15) -0.0040(11) 0.0258(12) 0.0032(11)
C5 0.0337(12) 0.0403(13) 0.0345(12) -0.0114(10) 0.0117(9) -0.0036(10)
C6 0.0190(9) 0.0289(11) 0.0230(10) 0.0006(8) 0.0028(7) 0.0042(8)
C7 0.0208(9) 0.0343(12) 0.0286(11) 0.0004(9) 0.0096(8) 0.0000(9)
C8 0.0354(12) 0.0429(14) 0.0379(13) -0.0069(11) 0.0165(10) -0.0120(11)
C9 0.0362(12) 0.0484(15) 0.0375(13) -0.0173(11) 0.0132(10) -0.0148(11)
C10 0.0280(11) 0.0431(13) 0.0279(11) -0.0101(10) 0.0102(9) -0.0013(10)

loop_
_atom_type_symbol
_atom_type_description
_atom_type_scat_dispersion_real
_atom_type_scat_dispersion_imag
_atom_type_scat_source
C C 0.0033 0.0016 'International Tables Vol C Tables 4.2.6.8 and 6.1.1.4'
H H 0.0000 0.0000 'International Tables Vol C Tables 4.2.6.8 and 6.1.1.4'

loop_
_geom_angle_atom_site_label_1
_geom_angle_atom_site_label_2
_geom_angle_atom_site_label_3
_geom_angle_site_symmetry_1
_geom_angle_site_symmetry_3
_geom_angle
_geom_angle_publ_flag
C10 C1 C2 . . 113.28(17) ?
C10 C1 C6 . . 110.59(16) ?
C2 C1 C6 . . 110.99(16) ?
C10 C1 H1 . . 107.2 ?
C2 C1 H1 . . 107.2 ?
C6 C1 H1 . . 107.2 ?
C3 C2 C1 . . 111.59(18) ?
C3 C2 H2A . . 109.3 ?
C1 C2 H2A . . 109.3 ?
C3 C2 H2B . . 109.3 ?
C1 C2 H2B . . 109.3 ?
H2A C2 H2B . . 108.0 ?
C2 C3 C4 . . 111.31(19) ?
C2 C3 H3A . . 109.4 ?
C4 C3 H3A . . 109.4 ?
C2 C3 H3B . . 109.4 ?
C4 C3 H3B . . 109.4 ?
H3A C3 H3B . . 108.0 ?
C5 C4 C3 . . 110.67(19) ?
C5 C4 H4A . . 109.5 ?
C3 C4 H4A . . 109.5 ?
C5 C4 H4B . . 109.5 ?
C3 C4 H4B . . 109.5 ?
H4A C4 H4B . . 108.1 ?
C4 C5 C6 . . 113.49(18) ?
C4 C5 H5A . . 108.9 ?
C6 C5 H5A . . 108.9 ?
C4 C5 H5B . . 108.9 ?
C6 C5 H5B . . 108.9 ?
H5A C5 H5B . . 107.7 ?
C5 C6 C7 . . 113.01(16) ?
C5 C6 C1 . . 110.68(17) ?
C7 C6 C1 . . 111.72(15) ?
C5 C6 H6 . . 107.0 ?
C7 C6 H6 . . 107.0 ?
C1 C6 H6 . . 107.0 ?
C8 C7 C6 . . 111.67(17) ?
C8 C7 H7A . . 109.3 ?
C6 C7 H7A . . 109.3 ?
C8 C7 H7B . . 109.3 ?
C6 C7 H7B . . 109.3 ?
H7A C7 H7B . . 107.9 ?
C7 C8 C9 . . 110.66(18) ?
C7 C8 H8A . . 109.5 ?
C9 C8 H8A . . 109.5 ?
C7 C8 H8B . . 109.5 ?
C9 C8 H8B . . 109.5 ?
H8A C8 H8B . . 108.1 ?
C10 C9 C8 . . 110.89(18) ?
C10 C9 H9A . . 109.5 ?
C8 C9 H9A . . 109.5 ?
C10 C9 H9B . . 109.5 ?
C8 C9 H9B . . 109.5 ?
H9A C9 H9B . . 108.1 ?
C9 C10 C1 . . 112.95(18) ?
C9 C10 H10A . . 109.0 ?
C1 C10 H10A . . 109.0 ?
C9 C10 H10B . . 109.0 ?
C1 C10 H10B . . 109.0 ?
H10A C10 H10B . . 107.8 ?

loop_
_geom_bond_atom_site_label_1
_geom_bond_atom_site_label_2
_geom_bond_site_symmetry_2
_geom_bond_distance
_geom_bond_publ_flag
C1 C10 . 1.527(3) ?
C1 C2 . 1.533(3) ?
C1 C6 . 1.541(3) ?
C1 H1 . 1.0 ?
C2 C3 . 1.521(4) ?
C2 H2A . 0.99 ?
C2 H2B . 0.99 ?
C3 C4 . 1.527(3) ?
C3 H3A . 0.99 ?
C3 H3B . 0.99 ?
C4 C5 . 1.512(3) ?
C4 H4A . 0.99 ?
C4 H4B . 0.99 ?
C5 C6 . 1.526(3) ?
C5 H5A . 0.99 ?
C5 H5B . 0.99 ?
C6 C7 . 1.529(3) ?
C6 H6 . 1.0 ?
C7 C8 . 1.525(3) ?
C7 H7A . 0.99 ?
C7 H7B . 0.99 ?
C8 C9 . 1.529(3) ?
C8 H8A . 0.99 ?
C8 H8B . 0.99 ?
C9 C10 . 1.527(3) ?
C9 H9A . 0.99 ?
C9 H9B . 0.99 ?
C10 H10A . 0.99 ?
C10 H10B . 0.99 ?

loop_
_geom_torsion_atom_site_label_1
_geom_torsion_atom_site_label_2
_geom_torsion_atom_site_label_3
_geom_torsion_atom_site_label_4
_geom_torsion_site_symmetry_1
_geom_torsion_site_symmetry_2
_geom_torsion_site_symmetry_3
_geom_torsion_site_symmetry_4
_geom_torsion
_geom_torsion_publ_flag
C10 C1 C2 C3 . . . . -179.44(17) ?
C6 C1 C2 C3 . . . . 55.5(2) ?
C1 C2 C3 C4 . . . . -56.5(3) ?
C2 C3 C4 C5 . . . . 55.2(3) ?
C3 C4 C5 C6 . . . . -54.6(3) ?
C4 C5 C6 C7 . . . . -72.4(2) ?
C4 C5 C6 C1 . . . . 53.8(2) ?
C10 C1 C6 C5 . . . . -179.79(17) ?
C2 C1 C6 C5 . . . . -53.2(2) ?
C10 C1 C6 C7 . . . . -52.9(2) ?
C2 C1 C6 C7 . . . . 73.7(2) ?
C5 C6 C7 C8 . . . . -179.02(17) ?
C1 C6 C7 C8 . . . . 55.4(2) ?
C6 C7 C8 C9 . . . . -56.6(2) ?
C7 C8 C9 C10 . . . . 55.9(3) ?
C8 C9 C10 C1 . . . . -55.2(3) ?
C2 C1 C10 C9 . . . . -72.0(2) ?
C6 C1 C10 C9 . . . . 53.3(2) ?
